data_4105079
loop_
_publ_author_name
'Xiaofang Li'
'Masayoshi Nishiura'
'Lihong Hu'
'Kyouichi Mori'
'Zhaomin Hou'

_publ_section_title
;
 Alternating and Random Copolymerization of Isoprene and Ethylene
 Catalyzed by Cationic Half-Sandwich Scandium Alkyls
;
_journal_name_full 'Journal of the American Chemical Society'
_journal_page_first 13870
_journal_page_last 13882
_journal_paper_doi 10.1021/ja9056213
_journal_volume 131
_journal_year 2009
_chemical_formula_sum 'C48 H78 N2 Sc2 Si2'
_chemical_formula_weight 829.22
_chemical_name_common (CpC6H4NMeCCH2)Sc(CH2SiMe3)
_chemical_name_systematic
; 
 ? 
;
_space_group_IT_number 13
_symmetry_cell_setting monoclinic
_symmetry_space_group_name_Hall '-P 2yac'
_symmetry_space_group_name_H-M 'P 1 2/n 1'
_atom_sites_solution_hydrogens geom
_atom_sites_solution_primary direct
_atom_sites_solution_secondary difmap
_audit_creation_method SHELXL-97
_cell_angle_alpha 90.00
_cell_angle_beta 95.471(3)
_cell_angle_gamma 90.00
_cell_formula_units_Z 2
_cell_length_a 13.306(2)
_cell_length_b 11.573(2)
_cell_length_c 15.934(3)
_cell_measurement_temperature 173(2)
_cell_volume 2442.5(7)
_computing_cell_refinement 'Bruker SMART'
_computing_data_collection 'Bruker SMART'
_computing_data_reduction 'Bruker SHELXTL'
_computing_molecular_graphics 'Bruker SHELXTL'
_computing_publication_material 'Bruker SHELXTL'
_computing_structure_refinement 'SHELXL-97 (Sheldrick, 1997)'
_computing_structure_solution 'SHELXS-97 (Sheldrick, 1990)'
_diffrn_ambient_temperature 173(2)
_diffrn_measured_fraction_theta_full 0.997
_diffrn_measured_fraction_theta_max 0.997
_diffrn_measurement_device_type 'CCD area detector'
_diffrn_measurement_method 'phi and omega scans'
_diffrn_radiation_monochromator graphite
_diffrn_radiation_source 'fine-focus sealed tube'
_diffrn_radiation_type MoK\a
_diffrn_radiation_wavelength 0.71073
_diffrn_reflns_av_R_equivalents 0.0400
_diffrn_reflns_av_sigmaI/netI 0.0704
_diffrn_reflns_limit_h_max 15
_diffrn_reflns_limit_h_min -13
_diffrn_reflns_limit_k_max 13
_diffrn_reflns_limit_k_min -11
_diffrn_reflns_limit_l_max 18
_diffrn_reflns_limit_l_min -16
_diffrn_reflns_number 12442
_diffrn_reflns_theta_full 25.02
_diffrn_reflns_theta_max 25.02
_diffrn_reflns_theta_min 1.76
_exptl_absorpt_coefficient_mu 0.359
_exptl_absorpt_correction_T_max 0.9650
_exptl_absorpt_correction_T_min 0.8553
_exptl_absorpt_correction_type multi-scan
_exptl_absorpt_process_details SADABS
_exptl_crystal_density_diffrn 1.128
_exptl_crystal_F_000 900
_exptl_crystal_size_max 0.45
_exptl_crystal_size_mid 0.35
_exptl_crystal_size_min 0.10
_refine_diff_density_max 0.326
_refine_diff_density_min -0.243
_refine_diff_density_rms 0.050
_refine_ls_extinction_method none
_refine_ls_goodness_of_fit_ref 1.034
_refine_ls_hydrogen_treatment none
_refine_ls_matrix_type full
_refine_ls_number_parameters 261
_refine_ls_number_reflns 4301
_refine_ls_number_restraints 0
_refine_ls_restrained_S_all 1.034
_refine_ls_R_factor_all 0.0663
_refine_ls_R_factor_gt 0.0403
_refine_ls_shift/su_max 0.001
_refine_ls_shift/su_mean 0.000
_refine_ls_structure_factor_coef Fsqd
_refine_ls_weighting_details 'calc w=1/[\s^2^(Fo^2^)+(0.0240P)^2^+0.0000P] where P=(Fo^2^+2Fc^2^)/3'
_refine_ls_weighting_scheme calc
_refine_ls_wR_factor_gt 0.0764
_refine_ls_wR_factor_ref 0.0807
_reflns_number_gt 2923
_reflns_number_total 4301
_reflns_threshold_expression >2sigma(I)
_cod_data_source_file ja9056213_si_001_7.cif
_cod_data_source_block 8
_cod_original_cell_volume 2442.3(8)
_cod_database_code 4105079

loop_
_symmetry_equiv_pos_as_xyz
'x, y, z'
'-x+1/2, y, -z+1/2'
'-x, -y, -z'
'x-1/2, -y, z-1/2'

loop_
_atom_site_label
_atom_site_type_symbol
_atom_site_fract_x
_atom_site_fract_y
_atom_site_fract_z
_atom_site_U_iso_or_equiv
_atom_site_adp_type
_atom_site_occupancy
_atom_site_symmetry_multiplicity
_atom_site_calc_flag
_atom_site_refinement_flags
Sc1 Sc 0.64299(3) 0.22916(4) 0.19220(3) 0.02089(13) Uani 1 1 d .
Si1 Si 0.49546(6) -0.04242(6) 0.24845(5) 0.0400(2) Uani 1 1 d .
N1 N 0.74343(13) 0.19908(15) 0.08873(12) 0.0214(5) Uani 1 1 d .
C1 C 0.59200(17) 0.0468(2) 0.20260(16) 0.0305(6) Uani 1 1 d .
H1A H 0.5828 0.0231 0.1426 0.037 Uiso 1 1 calc R
H1B H 0.6552 0.0082 0.2255 0.037 Uiso 1 1 calc R
C2 C 0.4551(2) 0.0123(3) 0.35088(19) 0.0544(9) Uani 1 1 d .
H2A H 0.5031 -0.0140 0.3974 0.082 Uiso 1 1 calc R
H2B H 0.3877 -0.0175 0.3587 0.082 Uiso 1 1 calc R
H2C H 0.4534 0.0969 0.3500 0.082 Uiso 1 1 calc R
C3 C 0.3782(2) -0.0575(3) 0.1740(2) 0.0607(10) Uani 1 1 d .
H3A H 0.3476 0.0187 0.1632 0.091 Uiso 1 1 calc R
H3B H 0.3301 -0.1081 0.1991 0.091 Uiso 1 1 calc R
H3C H 0.3955 -0.0911 0.1208 0.091 Uiso 1 1 calc R
C4 C 0.5431(2) -0.1924(2) 0.2688(2) 0.0801(12) Uani 1 1 d .
H4A H 0.5567 -0.2285 0.2154 0.120 Uiso 1 1 calc R
H4B H 0.4922 -0.2377 0.2949 0.120 Uiso 1 1 calc R
H4C H 0.6055 -0.1899 0.3068 0.120 Uiso 1 1 calc R
C5 C 0.81299(17) 0.2563(2) 0.15745(15) 0.0225(6) Uani 1 1 d .
C6 C 0.77464(17) 0.07876(19) 0.07416(16) 0.0303(6) Uani 1 1 d .
H6A H 0.7241 0.0413 0.0344 0.045 Uiso 1 1 calc R
H6B H 0.7804 0.0365 0.1277 0.045 Uiso 1 1 calc R
H6C H 0.8401 0.0788 0.0507 0.045 Uiso 1 1 calc R
C7 C 0.72897(16) 0.26592(19) 0.01056(14) 0.0221(5) Uani 1 1 d .
C8 C 0.64915(17) 0.3442(2) 0.00289(15) 0.0247(6) Uani 1 1 d .
C9 C 0.63471(18) 0.4120(2) -0.06938(16) 0.0328(7) Uani 1 1 d .
H9 H 0.5812 0.4666 -0.0749 0.039 Uiso 1 1 calc R
C10 C 0.69756(18) 0.4009(2) -0.13349(16) 0.0333(7) Uani 1 1 d .
H10 H 0.6871 0.4473 -0.1827 0.040 Uiso 1 1 calc R
C11 C 0.77520(18) 0.3220(2) -0.12529(16) 0.0307(6) Uani 1 1 d .
H11 H 0.8180 0.3138 -0.1693 0.037 Uiso 1 1 calc R
C12 C 0.79155(16) 0.2547(2) -0.05392(15) 0.0254(6) Uani 1 1 d .
H12 H 0.8456 0.2007 -0.0489 0.031 Uiso 1 1 calc R
C13 C 0.58482(16) 0.3548(2) 0.07385(15) 0.0238(6) Uani 1 1 d .
C14 C 0.60362(17) 0.4328(2) 0.14257(16) 0.0244(6) Uani 1 1 d .
C15 C 0.53374(17) 0.4073(2) 0.20135(16) 0.0274(6) Uani 1 1 d .
C16 C 0.47019(16) 0.3166(2) 0.16811(16) 0.0273(6) Uani 1 1 d .
C17 C 0.50100(16) 0.2840(2) 0.08915(16) 0.0268(6) Uani 1 1 d .
C18 C 0.67518(18) 0.5332(2) 0.14411(17) 0.0385(7) Uani 1 1 d .
H18A H 0.6459 0.5943 0.1068 0.058 Uiso 1 1 calc R
H18B H 0.7394 0.5079 0.1248 0.058 Uiso 1 1 calc R
H18C H 0.6870 0.5631 0.2018 0.058 Uiso 1 1 calc R
C19 C 0.51977(19) 0.4749(2) 0.28031(16) 0.0371(7) Uani 1 1 d .
H19A H 0.5839 0.5111 0.3012 0.056 Uiso 1 1 calc R
H19B H 0.4979 0.4226 0.3234 0.056 Uiso 1 1 calc R
H19C H 0.4685 0.5347 0.2676 0.056 Uiso 1 1 calc R
C20 C 0.37806(17) 0.2734(2) 0.20716(17) 0.0405(7) Uani 1 1 d .
H20A H 0.3224 0.3282 0.1952 0.061 Uiso 1 1 calc R
H20B H 0.3937 0.2661 0.2683 0.061 Uiso 1 1 calc R
H20C H 0.3583 0.1978 0.1833 0.061 Uiso 1 1 calc R
C21 C 0.45427(18) 0.1954(2) 0.02820(16) 0.0384(7) Uani 1 1 d .
H21A H 0.4206 0.1360 0.0592 0.058 Uiso 1 1 calc R
H21B H 0.5070 0.1596 -0.0019 0.058 Uiso 1 1 calc R
H21C H 0.4048 0.2331 -0.0124 0.058 Uiso 1 1 calc R
C22 C 0.1552(3) 0.2880(4) 0.0147(3) 0.1185(18) Uani 1 1 d .
H22A H 0.1957 0.3091 -0.0312 0.178 Uiso 1 1 calc R
H22B H 0.1470 0.2038 0.0159 0.178 Uiso 1 1 calc R
H22C H 0.1895 0.3142 0.0685 0.178 Uiso 1 1 calc R
C23 C 0.0521(3) 0.3449(4) 0.0005(3) 0.1147(18) Uani 1 1 d .
H23A H 0.0209 0.3228 -0.0561 0.138 Uiso 1 1 calc R
H23B H 0.0088 0.3138 0.0425 0.138 Uiso 1 1 calc R
C24 C 0.0528(2) 0.4712(4) 0.0067(2) 0.0995(17) Uani 1 1 d .
H24A H 0.0952 0.5024 -0.0358 0.119 Uiso 1 1 calc R
H24B H 0.0848 0.4934 0.0630 0.119 Uiso 1 1 calc R
H1 H 0.8108(13) 0.3351(17) 0.1432(13) 0.012(6) Uiso 1 1 d .
H2 H 0.8828(15) 0.2290(17) 0.1502(13) 0.022(6) Uiso 1 1 d .

loop_
_atom_site_aniso_label
_atom_site_aniso_U_11
_atom_site_aniso_U_22
_atom_site_aniso_U_33
_atom_site_aniso_U_23
_atom_site_aniso_U_13
_atom_site_aniso_U_12
Sc1 0.0201(2) 0.0232(3) 0.0192(3) 0.0004(2) 0.00066(19) -0.0005(2)
Si1 0.0438(5) 0.0330(5) 0.0438(6) -0.0007(4) 0.0072(4) -0.0145(4)
N1 0.0228(11) 0.0205(12) 0.0205(12) -0.0011(9) -0.0003(9) 0.0016(9)
C1 0.0321(14) 0.0327(16) 0.0259(16) -0.0005(12) -0.0014(12) -0.0036(12)
C2 0.0519(19) 0.067(2) 0.046(2) 0.0015(17) 0.0115(16) -0.0240(17)
C3 0.055(2) 0.067(2) 0.060(2) -0.0145(18) 0.0035(17) -0.0307(17)
C4 0.086(3) 0.044(2) 0.116(4) 0.022(2) 0.037(2) -0.0071(19)
C5 0.0208(14) 0.0238(16) 0.0227(15) 0.0011(11) 0.0003(11) 0.0015(12)
C6 0.0359(15) 0.0277(15) 0.0273(16) -0.0014(12) 0.0031(12) 0.0051(12)
C7 0.0229(12) 0.0250(14) 0.0176(14) -0.0005(11) -0.0025(10) -0.0041(11)
C8 0.0229(13) 0.0303(15) 0.0207(15) -0.0005(11) 0.0003(11) 0.0014(11)
C9 0.0339(15) 0.0360(17) 0.0278(17) 0.0050(13) -0.0014(13) 0.0054(13)
C10 0.0367(15) 0.0413(17) 0.0214(16) 0.0092(13) 0.0001(13) -0.0017(14)
C11 0.0311(15) 0.0417(17) 0.0198(16) -0.0020(12) 0.0056(12) -0.0064(13)
C12 0.0238(13) 0.0289(16) 0.0235(15) -0.0036(12) 0.0017(11) 0.0006(11)
C13 0.0220(13) 0.0310(15) 0.0182(15) 0.0049(11) 0.0004(11) 0.0080(11)
C14 0.0238(13) 0.0259(15) 0.0229(15) 0.0045(11) -0.0002(11) 0.0072(11)
C15 0.0282(14) 0.0308(16) 0.0228(16) 0.0034(12) 0.0006(12) 0.0130(12)
C16 0.0199(13) 0.0362(16) 0.0260(16) 0.0073(12) 0.0034(11) 0.0072(12)
C17 0.0215(13) 0.0318(15) 0.0259(15) 0.0033(12) -0.0042(11) 0.0057(12)
C18 0.0441(17) 0.0301(16) 0.0410(19) 0.0019(13) 0.0033(14) 0.0023(13)
C19 0.0419(16) 0.0396(17) 0.0301(17) -0.0012(13) 0.0049(13) 0.0134(13)
C20 0.0281(14) 0.0533(19) 0.0412(19) 0.0033(15) 0.0094(13) 0.0028(14)
C21 0.0315(15) 0.0521(19) 0.0306(18) -0.0017(14) -0.0022(13) -0.0016(13)
C22 0.060(3) 0.209(5) 0.084(4) 0.044(3) -0.002(2) -0.041(3)
C23 0.096(4) 0.197(5) 0.053(3) -0.011(3) 0.020(2) -0.082(4)
C24 0.092(3) 0.178(5) 0.031(2) 0.005(3) 0.014(2) -0.081(4)

loop_
_atom_type_symbol
_atom_type_description
_atom_type_scat_dispersion_real
_atom_type_scat_dispersion_imag
_atom_type_scat_source
C C 0.0033 0.0016 'International Tables Vol C Tables 4.2.6.8 and 6.1.1.4'
H H 0.0000 0.0000 'International Tables Vol C Tables 4.2.6.8 and 6.1.1.4'
N N 0.0061 0.0033 'International Tables Vol C Tables 4.2.6.8 and 6.1.1.4'
Si Si 0.0817 0.0704 'International Tables Vol C Tables 4.2.6.8 and 6.1.1.4'
Sc Sc 0.2519 0.3716 'International Tables Vol C Tables 4.2.6.8 and 6.1.1.4'

loop_
_geom_angle_atom_site_label_1
_geom_angle_atom_site_label_2
_geom_angle_atom_site_label_3
_geom_angle
_geom_angle_site_symmetry_1
_geom_angle_site_symmetry_3
C1 Sc1 N1 96.57(8) . .
C1 Sc1 C5 116.21(9) . .
N1 Sc1 C5 37.93(7) . .
C1 Sc1 C5 95.50(9) . 2_655
N1 Sc1 C5 129.70(7) . 2_655
C5 Sc1 C5 93.81(8) . 2_655
C1 Sc1 C13 122.94(9) . .
N1 Sc1 C13 72.13(7) . .
C5 Sc1 C13 88.86(8) . .
C5 Sc1 C13 135.31(8) 2_655 .
C1 Sc1 C17 94.23(9) . .
N1 Sc1 C17 91.31(7) . .
C5 Sc1 C17 119.47(8) . .
C5 Sc1 C17 136.08(8) 2_655 .
C13 Sc1 C17 33.69(7) . .
C1 Sc1 C16 96.46(8) . .
N1 Sc1 C16 123.44(8) . .
C5 Sc1 C16 141.46(9) . .
C5 Sc1 C16 103.28(8) 2_655 .
C13 Sc1 C16 54.86(8) . .
C17 Sc1 C16 32.96(8) . .
C1 Sc1 C14 148.43(8) . .
N1 Sc1 C14 92.01(7) . .
C5 Sc1 C14 88.70(8) . .
C5 Sc1 C14 102.19(8) 2_655 .
C13 Sc1 C14 33.21(7) . .
C17 Sc1 C14 55.12(8) . .
C16 Sc1 C14 54.24(8) . .
C1 Sc1 C15 125.87(8) . .
N1 Sc1 C15 123.56(7) . .
C5 Sc1 C15 117.70(9) . .
C5 Sc1 C15 85.63(8) 2_655 .
C13 Sc1 C15 54.56(8) . .
C17 Sc1 C15 54.67(8) . .
C16 Sc1 C15 32.67(7) . .
C14 Sc1 C15 32.41(7) . .
C1 Sc1 Sc1 102.42(6) . 2_655
N1 Sc1 Sc1 82.25(5) . 2_655
C5 Sc1 Sc1 48.30(6) . 2_655
C5 Sc1 Sc1 47.47(6) 2_655 2_655
C13 Sc1 Sc1 129.36(6) . 2_655
C17 Sc1 Sc1 162.70(6) . 2_655
C16 Sc1 Sc1 146.11(6) . 2_655
C14 Sc1 Sc1 108.84(5) . 2_655
C15 Sc1 Sc1 116.42(6) . 2_655
C1 Si1 C4 110.50(12) . .
C1 Si1 C3 111.66(13) . .
C4 Si1 C3 105.75(15) . .
C1 Si1 C2 114.97(12) . .
C4 Si1 C2 106.47(15) . .
C3 Si1 C2 106.94(13) . .
C7 N1 C6 112.36(18) . .
C7 N1 C5 113.90(17) . .
C6 N1 C5 111.34(18) . .
C7 N1 Sc1 120.24(13) . .
C6 N1 Sc1 117.21(14) . .
C5 N1 Sc1 76.54(12) . .
Si1 C1 Sc1 141.73(13) . .
N1 C5 Sc1 65.53(11) . .
N1 C5 Sc1 136.68(16) . 2_655
Sc1 C5 Sc1 84.24(8) . 2_655
C12 C7 C8 120.1(2) . .
C12 C7 N1 122.7(2) . .
C8 C7 N1 117.1(2) . .
C9 C8 C7 118.9(2) . .
C9 C8 C13 122.6(2) . .
C7 C8 C13 118.4(2) . .
C10 C9 C8 120.8(2) . .
C11 C10 C9 119.5(2) . .
C10 C11 C12 120.8(2) . .
C11 C12 C7 119.9(2) . .
C14 C13 C17 108.5(2) . .
C14 C13 C8 124.4(2) . .
C17 C13 C8 126.9(2) . .
C14 C13 Sc1 76.37(14) . .
C17 C13 Sc1 73.83(13) . .
C8 C13 Sc1 112.00(15) . .
C15 C14 C13 107.4(2) . .
C15 C14 C18 127.4(2) . .
C13 C14 C18 124.7(2) . .
C15 C14 Sc1 74.20(13) . .
C13 C14 Sc1 70.42(13) . .
C18 C14 Sc1 127.25(15) . .
C14 C15 C16 108.3(2) . .
C14 C15 C19 125.9(2) . .
C16 C15 C19 125.4(2) . .
C14 C15 Sc1 73.39(13) . .
C16 C15 Sc1 72.62(13) . .
C19 C15 Sc1 125.91(16) . .
C17 C16 C15 108.5(2) . .
C17 C16 C20 126.5(2) . .
C15 C16 C20 124.7(2) . .
C17 C16 Sc1 71.84(13) . .
C15 C16 Sc1 74.71(13) . .
C20 C16 Sc1 124.81(16) . .
C16 C17 C13 107.3(2) . .
C16 C17 C21 128.3(2) . .
C13 C17 C21 124.3(2) . .
C16 C17 Sc1 75.19(14) . .
C13 C17 Sc1 72.48(12) . .
C21 C17 Sc1 119.87(16) . .
C24 C23 C22 115.0(3) . .
C23 C24 C24 114.8(4) . 3_565

loop_
_geom_bond_atom_site_label_1
_geom_bond_atom_site_label_2
_geom_bond_distance
_geom_bond_site_symmetry_2
Sc1 C1 2.228(2) .
Sc1 N1 2.2462(19) .
Sc1 C5 2.400(2) .
Sc1 C5 2.432(2) 2_655
Sc1 C13 2.447(2) .
Sc1 C17 2.465(2) .
Sc1 C16 2.508(2) .
Sc1 C14 2.525(2) .
Sc1 C15 2.535(2) .
Sc1 Sc1 3.2406(10) 2_655
Si1 C1 1.852(2) .
Si1 C4 1.866(3) .
Si1 C3 1.876(3) .
Si1 C2 1.876(3) .
N1 C7 1.463(3) .
N1 C6 1.478(3) .
N1 C5 1.517(3) .
C5 Sc1 2.432(2) 2_655
C7 C12 1.389(3) .
C7 C8 1.393(3) .
C8 C9 1.391(3) .
C8 C13 1.487(3) .
C9 C10 1.386(3) .
C10 C11 1.375(3) .
C11 C12 1.378(3) .
C13 C14 1.423(3) .
C13 C17 1.424(3) .
C14 C15 1.412(3) .
C14 C18 1.501(3) .
C15 C16 1.419(3) .
C15 C19 1.508(3) .
C16 C17 1.411(3) .
C16 C20 1.512(3) .
C17 C21 1.505(3) .
C22 C23 1.520(5) .
C23 C24 1.465(5) .
C24 C24 1.551(7) 3_565
